data_4514077
loop_
_publ_author_name
'Wang, Bin'
'Yang, Qi'
'Guo, Chao'
'Sun, Yuxiu'
'Xie, Lin-Hua'
'Li, Jian-Rong'

_publ_section_title
;
 Stable Zr(IV)-Based Metal-Organic Frameworks with Predesigned
 Functionalized Ligands for Highly Selective Detection of Fe(III) Ions in
 Water.
;
_journal_issue 11
_journal_name_full 'ACS applied materials &amp; interfaces'
_journal_page_first 10286
_journal_page_last 10295
_journal_paper_doi 10.1021/acsami.7b00918
_journal_volume 9
_journal_year 2017
_chemical_formula_sum 'C44 H24 N2 O16 Zr3'
_chemical_formula_weight 1110.31
_chemical_name_systematic
; 
 ? 
;
_space_group_IT_number 141
_symmetry_cell_setting tetragonal
_symmetry_space_group_name_Hall '-I 4bd 2'
_symmetry_space_group_name_H-M 'I 41/a m d :2'
_atom_sites_solution_hydrogens geom
_atom_sites_solution_primary direct
_atom_sites_solution_secondary difmap
_audit_creation_method SHELXL-97
_cell_angle_alpha 90.00
_cell_angle_beta 90.00
_cell_angle_gamma 90.00
_cell_formula_units_Z 8
_cell_length_a 20.6568(3)
_cell_length_b 20.6568(3)
_cell_length_c 66.6868(14)
_cell_measurement_reflns_used 6738
_cell_measurement_temperature 100.00(10)
_cell_measurement_theta_max 72.4050
_cell_measurement_theta_min 3.9210
_cell_volume 28455.5(8)
_computing_cell_refinement
;
CrysAlisPro, Agilent Technologies,
Version 1.171.37.35 (release 13-08-2014 CrysAlis171 .NET)
(compiled Aug 13 2014,18:06:01)
;
_computing_data_collection
;
CrysAlisPro, Agilent Technologies,
Version 1.171.37.35 (release 13-08-2014 CrysAlis171 .NET)
(compiled Aug 13 2014,18:06:01)
;
_computing_data_reduction
;
CrysAlisPro, Agilent Technologies,
Version 1.171.37.35 (release 13-08-2014 CrysAlis171 .NET)
(compiled Aug 13 2014,18:06:01)
;
_computing_molecular_graphics 'SHELXL-97 (Sheldrick, 1997)'
_computing_publication_material 'SHELXL-97 (Sheldrick, 1997)'
_computing_structure_refinement 'SHELXL-97 (Sheldrick, 1997)'
_computing_structure_solution 'SHELXS-97 (Sheldrick, 1990)'
_diffrn_ambient_temperature 100.00(10)
_diffrn_detector 'CCD plate'
_diffrn_measured_fraction_theta_full 0.982
_diffrn_measured_fraction_theta_max 0.982
_diffrn_measurement_device_type 'SuperNova, Dual, Cu at zero, AtlasS2'
_diffrn_radiation_monochromator graphite
_diffrn_radiation_source 'fine-focus sealed tube'
_diffrn_radiation_type CuK\a
_diffrn_radiation_wavelength 1.54178
_diffrn_reflns_av_R_equivalents 0.0665
_diffrn_reflns_av_sigmaI/netI 0.0541
_diffrn_reflns_limit_h_max 23
_diffrn_reflns_limit_h_min -25
_diffrn_reflns_limit_k_max 17
_diffrn_reflns_limit_k_min -25
_diffrn_reflns_limit_l_max 82
_diffrn_reflns_limit_l_min -75
_diffrn_reflns_number 39685
_diffrn_reflns_theta_full 74.54
_diffrn_reflns_theta_max 74.54
_diffrn_reflns_theta_min 3.30
_exptl_absorpt_coefficient_mu 1.970
_exptl_absorpt_correction_T_max 1.00000
_exptl_absorpt_correction_T_min 0.78335
_exptl_absorpt_correction_type multi-scan
_exptl_absorpt_process_details
;
CrysAlisPro, Agilent Technologies,
Version 1.171.37.35 (release 13-08-2014 CrysAlis171 .NET)
(compiled Aug 13 2014,18:06:01)
Empirical absorption correction using spherical harmonics,
 implemented in SCALE3 ABSPACK scaling algorithm.
Empirical absorption correction using spherical harmonics,
 implemented in SCALE3 ABSPACK scaling algorithm.
;
_exptl_crystal_colour colorless
_exptl_crystal_density_diffrn 0.518
_exptl_crystal_density_method 'not measured'
_exptl_crystal_description Octahedral
_exptl_crystal_F_000 4400
_exptl_crystal_size_max 0.22
_exptl_crystal_size_mid 0.20
_exptl_crystal_size_min 0.18
_platon_squeeze_details
;
;
_refine_diff_density_max 1.068
_refine_diff_density_min -0.648
_refine_diff_density_rms 0.059
_refine_ls_extinction_method none
_refine_ls_goodness_of_fit_ref 0.870
_refine_ls_hydrogen_treatment mixed
_refine_ls_matrix_type full
_refine_ls_number_parameters 154
_refine_ls_number_reflns 7576
_refine_ls_number_restraints 6
_refine_ls_restrained_S_all 0.902
_refine_ls_R_factor_all 0.0707
_refine_ls_R_factor_gt 0.0455
_refine_ls_shift/su_max 0.001
_refine_ls_shift/su_mean 0.000
_refine_ls_structure_factor_coef Fsqd
_refine_ls_weighting_details 'calc w=1/[\s^2^(Fo^2^)+(0.0790P)^2^+0.0000P] where P=(Fo^2^+2Fc^2^)/3'
_refine_ls_weighting_scheme calc
_refine_ls_wR_factor_gt 0.1234
_refine_ls_wR_factor_ref 0.1320
_reflns_number_gt 4650
_reflns_number_total 7576
_reflns_threshold_expression >2sigma(I)
_cod_data_source_file am7b00918_si_002.cif
_cod_data_source_block BUT_15
_cod_original_sg_symbol_H-M I41/amd
_cod_database_code 4514077

loop_
_symmetry_equiv_pos_as_xyz
'x, y, z'
'-y+1/4, x+3/4, z+1/4'
'-x, -y+1/2, z'
'y+1/4, -x+1/4, z+3/4'
'x, -y, -z'
'-x, y+1/2, -z'
'y+1/4, x+3/4, -z+1/4'
'-y+1/4, -x+1/4, -z+3/4'
'x+1/2, y+1/2, z+1/2'
'-y+3/4, x+5/4, z+3/4'
'-x+1/2, -y+1, z+1/2'
'y+3/4, -x+3/4, z+5/4'
'x+1/2, -y+1/2, -z+1/2'
'-x+1/2, y+1, -z+1/2'
'y+3/4, x+5/4, -z+3/4'
'-y+3/4, -x+3/4, -z+5/4'
'-x, -y, -z'
'y-1/4, -x-3/4, -z-1/4'
'x, y-1/2, -z'
'-y-1/4, x-1/4, -z-3/4'
'-x, y, z'
'x, -y-1/2, z'
'-y-1/4, -x-3/4, z-1/4'
'y-1/4, x-1/4, z-3/4'
'-x+1/2, -y+1/2, -z+1/2'
'y+1/4, -x-1/4, -z+1/4'
'x+1/2, y, -z+1/2'
'-y+1/4, x+1/4, -z-1/4'
'-x+1/2, y+1/2, z+1/2'
'x+1/2, -y, z+1/2'
'-y+1/4, -x-1/4, z+1/4'
'y+1/4, x+1/4, z-1/4'

loop_
_atom_site_label
_atom_site_type_symbol
_atom_site_fract_x
_atom_site_fract_y
_atom_site_fract_z
_atom_site_U_iso_or_equiv
_atom_site_adp_type
_atom_site_occupancy
_atom_site_symmetry_multiplicity
_atom_site_calc_flag
_atom_site_refinement_flags
Zr1 Zr 0.5000 0.2500 0.088340(5) 0.03061(12) Uani 1 4 d S
Zr2 Zr 0.414793(12) 0.335208(12) 0.1250 0.05083(14) Uani 1 2 d S
O1 O 0.43530(10) 0.31374(11) 0.07134(3) 0.0478(5) Uani 1 1 d .
O2 O 0.37428(15) 0.36188(17) 0.09488(3) 0.1014(12) Uani 1 1 d .
O3 O 0.42652(12) 0.2500 0.10926(3) 0.0347(6) Uani 1 2 d S
O4 O 0.5000 0.34831(13) 0.10471(3) 0.0453(7) Uani 1 2 d S
O5 O 0.4203(2) 0.44043(15) 0.12275(4) 0.1359(17) Uani 1 1 d .
N1 N 0.27406(19) 0.5000 0.0000 0.102(2) Uani 1 2 d S
C1 C 0.39077(17) 0.3501(2) 0.07682(5) 0.0672(11) Uani 1 1 d .
C2 C 0.35213(17) 0.3837(2) 0.06107(5) 0.0743(13) Uani 1 1 d .
C3 C 0.37294(18) 0.3825(2) 0.04161(5) 0.0782(13) Uani 1 1 d .
H3 H 0.4113 0.3596 0.0382 0.094 Uiso 1 1 calc R
C4 C 0.33838(17) 0.4146(2) 0.02686(5) 0.0836(15) Uani 1 1 d .
H4 H 0.3553 0.4170 0.0136 0.100 Uiso 1 1 calc R
C5 C 0.27969(17) 0.4431(3) 0.03119(6) 0.0974(18) Uani 1 1 d .
C6 C 0.2584(2) 0.4418(3) 0.05084(6) 0.112(2) Uani 1 1 d .
H6 H 0.2183 0.4614 0.0542 0.134 Uiso 1 1 calc R
C7 C 0.2949(2) 0.4125(3) 0.06554(6) 0.0971(17) Uani 1 1 d .
H7 H 0.2798 0.4124 0.0790 0.117 Uiso 1 1 calc R
C8 C 0.24069(18) 0.4748(3) 0.01510(6) 0.1016(19) Uani 1 1 d .
C9 C 0.17458(17) 0.4741(3) 0.01600(7) 0.131(3) Uani 1 1 d .
H9 H 0.1528 0.4564 0.0273 0.157 Uiso 1 1 calc R
C10 C 0.1398(3) 0.5000 0.0000 0.135(4) Uani 1 2 d S
C11 C 0.0674(3) 0.5000 0.0000 0.195(6) Uani 1 2 d S
C12 C 0.0353(3) 0.4853(4) 0.01460(11) 0.206(3) Uani 1 1 d U
H12 H 0.0572 0.4733 0.0266 0.247 Uiso 1 1 calc R

loop_
_atom_site_aniso_label
_atom_site_aniso_U_11
_atom_site_aniso_U_22
_atom_site_aniso_U_33
_atom_site_aniso_U_23
_atom_site_aniso_U_13
_atom_site_aniso_U_12
Zr1 0.0298(2) 0.0446(3) 0.01747(18) 0.000 0.000 0.000
Zr2 0.06407(19) 0.06407(19) 0.02433(16) 0.00737(13) 0.00737(13) 0.0333(2)
O1 0.0449(12) 0.0718(15) 0.0268(8) 0.0152(10) -0.0025(8) 0.0095(11)
O2 0.107(2) 0.164(3) 0.0332(11) 0.0304(15) 0.0161(13) 0.091(2)
O3 0.0271(13) 0.0540(17) 0.0229(11) 0.000 0.0048(10) 0.000
O4 0.072(2) 0.0385(16) 0.0255(12) 0.0024(11) 0.000 0.000
O5 0.280(5) 0.076(2) 0.0524(15) 0.0254(14) 0.053(2) 0.102(3)
N1 0.034(2) 0.202(6) 0.071(3) 0.086(3) 0.000 0.000
C1 0.053(2) 0.108(3) 0.0404(16) 0.0297(19) 0.0077(15) 0.031(2)
C2 0.049(2) 0.132(4) 0.0422(16) 0.040(2) 0.0065(15) 0.023(2)
C3 0.049(2) 0.140(4) 0.0459(17) 0.039(2) 0.0034(16) 0.016(2)
C4 0.0405(19) 0.163(5) 0.0473(17) 0.050(2) 0.0041(15) 0.011(2)
C5 0.0365(19) 0.182(5) 0.074(2) 0.084(3) 0.0034(17) 0.008(3)
C6 0.057(3) 0.200(6) 0.078(3) 0.082(3) 0.019(2) 0.044(3)
C7 0.072(3) 0.158(5) 0.062(2) 0.057(3) 0.022(2) 0.056(3)
C8 0.0377(19) 0.184(5) 0.083(3) 0.089(3) 0.0043(19) 0.008(3)
C9 0.0314(19) 0.240(7) 0.122(4) 0.142(4) 0.009(2) 0.009(3)
C10 0.040(3) 0.245(10) 0.120(5) 0.127(6) 0.000 0.000
C11 0.040(3) 0.390(16) 0.154(7) 0.219(10) 0.000 0.000
C12 0.087(4) 0.342(8) 0.189(6) 0.160(6) -0.005(4) 0.003(5)

loop_
_atom_type_symbol
_atom_type_description
_atom_type_scat_dispersion_real
_atom_type_scat_dispersion_imag
_atom_type_scat_source
C C 0.0181 0.0091 'International Tables Vol C Tables 4.2.6.8 and 6.1.1.4'
H H 0.0000 0.0000 'International Tables Vol C Tables 4.2.6.8 and 6.1.1.4'
N N 0.0311 0.0180 'International Tables Vol C Tables 4.2.6.8 and 6.1.1.4'
O O 0.0492 0.0322 'International Tables Vol C Tables 4.2.6.8 and 6.1.1.4'
Zr Zr -0.1862 2.2449 'International Tables Vol C Tables 4.2.6.8 and 6.1.1.4'

loop_
_geom_angle_atom_site_label_1
_geom_angle_atom_site_label_2
_geom_angle_atom_site_label_3
_geom_angle
_geom_angle_site_symmetry_1
_geom_angle_site_symmetry_3
O3 Zr1 O3 94.84(13) 3_655 .
O3 Zr1 O1 143.02(6) 3_655 22_565
O3 Zr1 O1 84.31(7) . 22_565
O3 Zr1 O1 84.31(7) 3_655 21_655
O3 Zr1 O1 143.02(6) . 21_655
O1 Zr1 O1 117.73(10) 22_565 21_655
O3 Zr1 O1 84.31(7) 3_655 3_655
O3 Zr1 O1 143.02(6) . 3_655
O1 Zr1 O1 75.14(11) 22_565 3_655
O1 Zr1 O1 73.84(12) 21_655 3_655
O3 Zr1 O1 143.02(6) 3_655 .
O3 Zr1 O1 84.31(7) . .
O1 Zr1 O1 73.84(12) 22_565 .
O1 Zr1 O1 75.14(11) 21_655 .
O1 Zr1 O1 117.73(10) 3_655 .
O3 Zr1 O4 71.32(5) 3_655 .
O3 Zr1 O4 71.32(5) . .
O1 Zr1 O4 140.71(6) 22_565 .
O1 Zr1 O4 73.48(7) 21_655 .
O1 Zr1 O4 140.71(6) 3_655 .
O1 Zr1 O4 73.48(7) . .
O3 Zr1 O4 71.32(5) 3_655 3_655
O3 Zr1 O4 71.32(5) . 3_655
O1 Zr1 O4 73.48(7) 22_565 3_655
O1 Zr1 O4 140.71(6) 21_655 3_655
O1 Zr1 O4 73.48(7) 3_655 3_655
O1 Zr1 O4 140.71(6) . 3_655
O4 Zr1 O4 123.48(12) . 3_655
O3 Zr1 Zr2 32.27(2) 3_655 26_565
O3 Zr1 Zr2 84.11(6) . 26_565
O1 Zr1 Zr2 166.65(5) 22_565 26_565
O1 Zr1 Zr2 75.62(5) 21_655 26_565
O1 Zr1 Zr2 110.96(5) 3_655 26_565
O1 Zr1 Zr2 111.52(6) . 26_565
O4 Zr1 Zr2 39.09(4) . 26_565
O4 Zr1 Zr2 96.47(5) 3_655 26_565
O3 Zr1 Zr2 84.11(6) 3_655 20_656
O3 Zr1 Zr2 32.27(2) . 20_656
O1 Zr1 Zr2 75.62(5) 22_565 20_656
O1 Zr1 Zr2 166.65(5) 21_655 20_656
O1 Zr1 Zr2 111.52(6) 3_655 20_656
O1 Zr1 Zr2 110.96(5) . 20_656
O4 Zr1 Zr2 96.47(5) . 20_656
O4 Zr1 Zr2 39.09(4) 3_655 20_656
Zr2 Zr1 Zr2 91.032(11) 26_565 20_656
O3 Zr1 Zr2 84.11(6) 3_655 .
O3 Zr1 Zr2 32.27(2) . .
O1 Zr1 Zr2 110.96(5) 22_565 .
O1 Zr1 Zr2 111.52(6) 21_655 .
O1 Zr1 Zr2 166.65(5) 3_655 .
O1 Zr1 Zr2 75.62(5) . .
O4 Zr1 Zr2 39.09(4) . .
O4 Zr1 Zr2 96.47(5) 3_655 .
Zr2 Zr1 Zr2 60.594(6) 26_565 .
Zr2 Zr1 Zr2 60.594(6) 20_656 .
O3 Zr1 Zr2 32.27(2) 3_655 3_655
O3 Zr1 Zr2 84.11(6) . 3_655
O1 Zr1 Zr2 111.52(6) 22_565 3_655
O1 Zr1 Zr2 110.96(5) 21_655 3_655
O1 Zr1 Zr2 75.62(5) 3_655 3_655
O1 Zr1 Zr2 166.65(5) . 3_655
O4 Zr1 Zr2 96.47(5) . 3_655
O4 Zr1 Zr2 39.09(4) 3_655 3_655
Zr2 Zr1 Zr2 60.594(6) 26_565 3_655
Zr2 Zr1 Zr2 60.594(6) 20_656 3_655
Zr2 Zr1 Zr2 91.032(11) . 3_655
O3 Zr2 O3 93.36(13) . 26_565
O3 Zr2 O5 143.96(8) . .
O3 Zr2 O5 96.16(14) 26_565 .
O3 Zr2 O5 96.16(14) . 16_554
O3 Zr2 O5 143.96(8) 26_565 16_554
O5 Zr2 O5 96.2(2) . 16_554
O3 Zr2 O4 69.56(7) . 20_656
O3 Zr2 O4 72.72(9) 26_565 20_656
O5 Zr2 O4 146.29(8) . 20_656
O5 Zr2 O4 78.28(12) 16_554 20_656
O3 Zr2 O4 72.72(9) . .
O3 Zr2 O4 69.56(7) 26_565 .
O5 Zr2 O4 78.28(12) . .
O5 Zr2 O4 146.29(8) 16_554 .
O4 Zr2 O4 123.82(13) 20_656 .
O3 Zr2 O2 78.34(10) . .
O3 Zr2 O2 143.33(9) 26_565 .
O5 Zr2 O2 73.35(13) . .
O5 Zr2 O2 72.71(10) 16_554 .
O4 Zr2 O2 133.58(12) 20_656 .
O4 Zr2 O2 73.88(9) . .
O3 Zr2 O2 143.33(9) . 16_554
O3 Zr2 O2 78.34(10) 26_565 16_554
O5 Zr2 O2 72.71(10) . 16_554
O5 Zr2 O2 73.35(13) 16_554 16_554
O4 Zr2 O2 73.88(9) 20_656 16_554
O4 Zr2 O2 133.58(12) . 16_554
O2 Zr2 O2 128.14(13) . 16_554
O3 Zr2 Zr1 82.36(6) . 26_565
O3 Zr2 Zr1 32.22(6) 26_565 26_565
O5 Zr2 Zr1 121.63(10) . 26_565
O5 Zr2 Zr1 115.35(7) 16_554 26_565
O4 Zr2 Zr1 40.54(7) 20_656 26_565
O4 Zr2 Zr1 95.05(5) . 26_565
O2 Zr2 Zr1 159.88(7) . 26_565
O2 Zr2 Zr1 71.64(6) 16_554 26_565
O3 Zr2 Zr1 32.22(6) . .
O3 Zr2 Zr1 82.36(6) 26_565 .
O5 Zr2 Zr1 115.35(7) . .
O5 Zr2 Zr1 121.63(10) 16_554 .
O4 Zr2 Zr1 95.05(5) 20_656 .
O4 Zr2 Zr1 40.54(7) . .
O2 Zr2 Zr1 71.64(6) . .
O2 Zr2 Zr1 159.88(7) 16_554 .
Zr1 Zr2 Zr1 88.968(11) 26_565 .
O3 Zr2 Zr2 31.47(5) . 20_656
O3 Zr2 Zr2 83.26(7) 26_565 20_656
O5 Zr2 Zr2 175.05(8) . 20_656
O5 Zr2 Zr2 87.01(12) 16_554 20_656
O4 Zr2 Zr2 38.10(5) 20_656 20_656
O4 Zr2 Zr2 96.95(7) . 20_656
O2 Zr2 Zr2 104.21(9) . 20_656
O2 Zr2 Zr2 111.89(8) 16_554 20_656
Zr1 Zr2 Zr2 59.703(3) 26_565 20_656
Zr1 Zr2 Zr2 59.703(3) . 20_656
O3 Zr2 Zr2 83.26(7) . 26_565
O3 Zr2 Zr2 31.47(5) 26_565 26_565
O5 Zr2 Zr2 87.01(12) . 26_565
O5 Zr2 Zr2 175.05(8) 16_554 26_565
O4 Zr2 Zr2 96.95(7) 20_656 26_565
O4 Zr2 Zr2 38.10(5) . 26_565
O2 Zr2 Zr2 111.89(8) . 26_565
O2 Zr2 Zr2 104.21(9) 16_554 26_565
Zr1 Zr2 Zr2 59.703(3) 26_565 26_565
Zr1 Zr2 Zr2 59.703(3) . 26_565
Zr2 Zr2 Zr2 90.0 20_656 26_565
C1 O1 Zr1 131.51(17) . .
C1 O2 Zr2 134.3(2) . .
Zr1 O3 Zr2 115.51(7) . .
Zr1 O3 Zr2 115.51(7) . 20_656
Zr2 O3 Zr2 117.05(10) . 20_656
Zr2 O4 Zr2 103.80(9) . 26_565
Zr2 O4 Zr1 100.36(8) . .
Zr2 O4 Zr1 100.36(8) 26_565 .
C8 N1 C8 117.4(4) 5_565 .
O1 C1 O2 126.2(3) . .
O1 C1 C2 118.1(3) . .
O2 C1 C2 115.7(3) . .
C7 C2 C3 119.4(3) . .
C7 C2 C1 121.1(3) . .
C3 C2 C1 119.5(3) . .
C2 C3 C4 120.3(4) . .
C2 C3 H3 119.9 . .
C4 C3 H3 119.9 . .
C5 C4 C3 120.6(3) . .
C5 C4 H4 119.7 . .
C3 C4 H4 119.7 . .
C4 C5 C6 118.1(3) . .
C4 C5 C8 120.8(3) . .
C6 C5 C8 121.2(4) . .
C7 C6 C5 120.6(4) . .
C7 C6 H6 119.7 . .
C5 C6 H6 119.7 . .
C2 C7 C6 120.9(4) . .
C2 C7 H7 119.6 . .
C6 C7 H7 119.6 . .
N1 C8 C9 123.8(3) . .
N1 C8 C5 115.9(3) . .
C9 C8 C5 120.2(3) . .
C8 C9 C10 118.6(4) . .
C8 C9 H9 120.7 . .
C10 C9 H9 120.7 . .
C9 C10 C9 117.9(5) 5_565 .
C9 C10 C11 121.1(3) 5_565 .
C9 C10 C11 121.1(3) . .
C12 C11 C12 113.9(8) 5_565 .
C12 C11 C10 123.0(4) 5_565 .
C12 C11 C10 123.0(4) . .
C11 C12 C12 123.0(4) . 21
C11 C12 H12 118.5 . .
C12 C12 H12 118.5 21 .

loop_
_geom_bond_atom_site_label_1
_geom_bond_atom_site_label_2
_geom_bond_distance
_geom_bond_site_symmetry_2
Zr1 O3 2.061(2) 3_655
Zr1 O3 2.061(2) .
Zr1 O1 2.1920(19) 22_565
Zr1 O1 2.1920(19) 21_655
Zr1 O1 2.1920(19) 3_655
Zr1 O1 2.1920(19) .
Zr1 O4 2.306(3) .
Zr1 O4 2.306(3) 3_655
Zr1 Zr2 3.4890(3) 26_565
Zr1 Zr2 3.4890(3) 20_656
Zr1 Zr2 3.4890(3) .
Zr1 Zr2 3.4890(3) 3_655
Zr2 O3 2.0637(12) .
Zr2 O3 2.0637(12) 26_565
Zr2 O5 2.182(3) .
Zr2 O5 2.182(3) 16_554
Zr2 O4 2.2366(14) 20_656
Zr2 O4 2.2366(14) .
Zr2 O2 2.244(2) .
Zr2 O2 2.244(2) 16_554
Zr2 Zr1 3.4890(3) 26_565
Zr2 Zr2 3.5202(5) 20_656
Zr2 Zr2 3.5202(5) 26_565
O1 C1 1.242(4) .
O2 C1 1.275(4) .
O3 Zr2 2.0637(12) 20_656
O4 Zr2 2.2366(14) 26_565
N1 C8 1.327(4) 5_565
N1 C8 1.327(4) .
C1 C2 1.491(4) .
C2 C7 1.357(5) .
C2 C3 1.367(5) .
C3 C4 1.384(4) .
C3 H3 0.9500 .
C4 C5 1.378(5) .
C4 H4 0.9500 .
C5 C6 1.383(5) .
C5 C8 1.493(5) .
C6 C7 1.377(5) .
C6 H6 0.9500 .
C7 H7 0.9500 .
C8 C9 1.367(5) .
C9 C10 1.393(4) .
C9 H9 0.9500 .
C10 C9 1.393(4) 5_565
C10 C11 1.496(8) .
C11 C12 1.217(7) 5_565
C11 C12 1.217(7) .
C12 C12 1.457(11) 21
C12 H12 0.9500 .

loop_
_geom_torsion_atom_site_label_1
_geom_torsion_atom_site_label_2
_geom_torsion_atom_site_label_3
_geom_torsion_atom_site_label_4
_geom_torsion
_geom_torsion_site_symmetry_1
_geom_torsion_site_symmetry_4
O3 Zr1 Zr2 O3 -108.80(15) 3_655 .
O1 Zr1 Zr2 O3 36.33(13) 22_565 .
O1 Zr1 Zr2 O3 169.70(13) 21_655 .
O1 Zr1 Zr2 O3 -78.8(3) 3_655 .
O1 Zr1 Zr2 O3 102.38(13) . .
O4 Zr1 Zr2 O3 -176.24(15) . .
O4 Zr1 Zr2 O3 -38.42(12) 3_655 .
Zr2 Zr1 Zr2 O3 -132.22(12) 26_565 .
Zr2 Zr1 Zr2 O3 -22.26(12) 20_656 .
Zr2 Zr1 Zr2 O3 -77.24(12) 3_655 .
O3 Zr1 Zr2 O3 0.09(6) 3_655 26_565
O3 Zr1 Zr2 O3 108.89(16) . 26_565
O1 Zr1 Zr2 O3 145.22(9) 22_565 26_565
O1 Zr1 Zr2 O3 -81.41(8) 21_655 26_565
O1 Zr1 Zr2 O3 30.1(3) 3_655 26_565
O1 Zr1 Zr2 O3 -148.73(8) . 26_565
O4 Zr1 Zr2 O3 -67.35(9) . 26_565
O4 Zr1 Zr2 O3 70.47(7) 3_655 26_565
Zr2 Zr1 Zr2 O3 -23.33(6) 26_565 26_565
Zr2 Zr1 Zr2 O3 86.63(6) 20_656 26_565
Zr2 Zr1 Zr2 O3 31.65(6) 3_655 26_565
O3 Zr1 Zr2 O5 93.32(13) 3_655 .
O3 Zr1 Zr2 O5 -157.88(17) . .
O1 Zr1 Zr2 O5 -121.55(14) 22_565 .
O1 Zr1 Zr2 O5 11.82(14) 21_655 .
O1 Zr1 Zr2 O5 123.3(3) 3_655 .
O1 Zr1 Zr2 O5 -55.50(14) . .
O4 Zr1 Zr2 O5 25.88(15) . .
O4 Zr1 Zr2 O5 163.70(13) 3_655 .
Zr2 Zr1 Zr2 O5 69.90(13) 26_565 .
Zr2 Zr1 Zr2 O5 179.86(13) 20_656 .
Zr2 Zr1 Zr2 O5 124.88(13) 3_655 .
O3 Zr1 Zr2 O5 -151.02(11) 3_655 16_554
O3 Zr1 Zr2 O5 -42.22(16) . 16_554
O1 Zr1 Zr2 O5 -5.89(12) 22_565 16_554
O1 Zr1 Zr2 O5 127.47(12) 21_655 16_554
O1 Zr1 Zr2 O5 -121.0(3) 3_655 16_554
O1 Zr1 Zr2 O5 60.16(12) . 16_554
O4 Zr1 Zr2 O5 141.54(13) . 16_554
O4 Zr1 Zr2 O5 -80.65(11) 3_655 16_554
Zr2 Zr1 Zr2 O5 -174.44(10) 26_565 16_554
Zr2 Zr1 Zr2 O5 -64.48(11) 20_656 16_554
Zr2 Zr1 Zr2 O5 -119.46(10) 3_655 16_554
O3 Zr1 Zr2 O4 -71.69(8) 3_655 20_656
O3 Zr1 Zr2 O4 37.11(13) . 20_656
O1 Zr1 Zr2 O4 73.44(9) 22_565 20_656
O1 Zr1 Zr2 O4 -153.19(9) 21_655 20_656
O1 Zr1 Zr2 O4 -41.7(3) 3_655 20_656
O1 Zr1 Zr2 O4 139.49(9) . 20_656
O4 Zr1 Zr2 O4 -139.13(11) . 20_656
O4 Zr1 Zr2 O4 -1.31(7) 3_655 20_656
Zr2 Zr1 Zr2 O4 -95.11(7) 26_565 20_656
Zr2 Zr1 Zr2 O4 14.85(7) 20_656 20_656
Zr2 Zr1 Zr2 O4 -40.13(7) 3_655 20_656
O3 Zr1 Zr2 O4 67.44(8) 3_655 .
O3 Zr1 Zr2 O4 176.24(15) . .
O1 Zr1 Zr2 O4 -147.43(10) 22_565 .
O1 Zr1 Zr2 O4 -14.06(9) 21_655 .
O1 Zr1 Zr2 O4 97.4(3) 3_655 .
O1 Zr1 Zr2 O4 -81.38(10) . .
O4 Zr1 Zr2 O4 137.82(11) 3_655 .
Zr2 Zr1 Zr2 O4 44.02(7) 26_565 .
Zr2 Zr1 Zr2 O4 153.98(7) 20_656 .
Zr2 Zr1 Zr2 O4 99.00(7) 3_655 .
O3 Zr1 Zr2 O2 153.89(11) 3_655 .
O3 Zr1 Zr2 O2 -97.31(16) . .
O1 Zr1 Zr2 O2 -60.98(12) 22_565 .
O1 Zr1 Zr2 O2 72.39(12) 21_655 .
O1 Zr1 Zr2 O2 -176.1(3) 3_655 .
O1 Zr1 Zr2 O2 5.07(12) . .
O4 Zr1 Zr2 O2 86.45(13) . .
O4 Zr1 Zr2 O2 -135.73(11) 3_655 .
Zr2 Zr1 Zr2 O2 130.47(10) 26_565 .
Zr2 Zr1 Zr2 O2 -119.57(10) 20_656 .
Zr2 Zr1 Zr2 O2 -174.55(10) 3_655 .
O3 Zr1 Zr2 O2 -16.4(3) 3_655 16_554
O3 Zr1 Zr2 O2 92.4(3) . 16_554
O1 Zr1 Zr2 O2 128.8(3) 22_565 16_554
O1 Zr1 Zr2 O2 -97.9(3) 21_655 16_554
O1 Zr1 Zr2 O2 13.6(4) 3_655 16_554
O1 Zr1 Zr2 O2 -165.2(3) . 16_554
O4 Zr1 Zr2 O2 -83.8(3) . 16_554
O4 Zr1 Zr2 O2 54.0(3) 3_655 16_554
Zr2 Zr1 Zr2 O2 -39.8(3) 26_565 16_554
Zr2 Zr1 Zr2 O2 70.2(3) 20_656 16_554
Zr2 Zr1 Zr2 O2 15.2(3) 3_655 16_554
O3 Zr1 Zr2 Zr1 -31.56(3) 3_655 26_565
O3 Zr1 Zr2 Zr1 77.24(12) . 26_565
O1 Zr1 Zr2 Zr1 113.57(6) 22_565 26_565
O1 Zr1 Zr2 Zr1 -113.06(6) 21_655 26_565
O1 Zr1 Zr2 Zr1 -1.6(3) 3_655 26_565
O1 Zr1 Zr2 Zr1 179.62(6) . 26_565
O4 Zr1 Zr2 Zr1 -99.00(7) . 26_565
O4 Zr1 Zr2 Zr1 38.82(3) 3_655 26_565
Zr2 Zr1 Zr2 Zr1 -54.981(3) 26_565 26_565
Zr2 Zr1 Zr2 Zr1 54.981(3) 20_656 26_565
Zr2 Zr1 Zr2 Zr1 0.0 3_655 26_565
O3 Zr1 Zr2 Zr2 -86.54(3) 3_655 20_656
O3 Zr1 Zr2 Zr2 22.26(12) . 20_656
O1 Zr1 Zr2 Zr2 58.59(6) 22_565 20_656
O1 Zr1 Zr2 Zr2 -168.04(6) 21_655 20_656
O1 Zr1 Zr2 Zr2 -56.6(3) 3_655 20_656
O1 Zr1 Zr2 Zr2 124.64(6) . 20_656
O4 Zr1 Zr2 Zr2 -153.98(7) . 20_656
O4 Zr1 Zr2 Zr2 -16.16(3) 3_655 20_656
Zr2 Zr1 Zr2 Zr2 -109.961(5) 26_565 20_656
Zr2 Zr1 Zr2 Zr2 -54.981(3) 3_655 20_656
O3 Zr1 Zr2 Zr2 23.42(3) 3_655 26_565
O3 Zr1 Zr2 Zr2 132.22(12) . 26_565
O1 Zr1 Zr2 Zr2 168.55(6) 22_565 26_565
O1 Zr1 Zr2 Zr2 -58.08(5) 21_655 26_565
O1 Zr1 Zr2 Zr2 53.4(3) 3_655 26_565
O1 Zr1 Zr2 Zr2 -125.40(6) . 26_565
O4 Zr1 Zr2 Zr2 -44.02(7) . 26_565
O4 Zr1 Zr2 Zr2 93.80(3) 3_655 26_565
Zr2 Zr1 Zr2 Zr2 109.961(5) 20_656 26_565
Zr2 Zr1 Zr2 Zr2 54.981(3) 3_655 26_565
O3 Zr1 O1 C1 -66.0(4) 3_655 .
O3 Zr1 O1 C1 24.5(4) . .
O1 Zr1 O1 C1 110.2(3) 22_565 .
O1 Zr1 O1 C1 -124.5(3) 21_655 .
O1 Zr1 O1 C1 173.2(4) 3_655 .
O4 Zr1 O1 C1 -47.7(4) . .
O4 Zr1 O1 C1 75.4(4) 3_655 .
Zr2 Zr1 O1 C1 -56.9(4) 26_565 .
Zr2 Zr1 O1 C1 43.0(4) 20_656 .
Zr2 Zr1 O1 C1 -7.1(3) . .
Zr2 Zr1 O1 C1 -5.5(6) 3_655 .
O3 Zr2 O2 C1 -40.4(5) . .
O3 Zr2 O2 C1 39.4(6) 26_565 .
O5 Zr2 O2 C1 117.0(5) . .
O5 Zr2 O2 C1 -140.7(5) 16_554 .
O4 Zr2 O2 C1 -86.9(5) 20_656 .
O4 Zr2 O2 C1 34.7(5) . .
O2 Zr2 O2 C1 168.0(5) 16_554 .
Zr1 Zr2 O2 C1 -23.8(7) 26_565 .
Zr1 Zr2 O2 C1 -7.7(4) . .
Zr2 Zr2 O2 C1 -58.5(5) 20_656 .
Zr2 Zr2 O2 C1 37.3(5) 26_565 .
O3 Zr1 O3 Zr2 70.91(10) 3_655 .
O1 Zr1 O3 Zr2 -146.23(12) 22_565 .
O1 Zr1 O3 Zr2 -16.1(2) 21_655 .
O1 Zr1 O3 Zr2 157.88(9) 3_655 .
O1 Zr1 O3 Zr2 -71.96(11) . .
O4 Zr1 O3 Zr2 2.50(10) . .
O4 Zr1 O3 Zr2 139.32(13) 3_655 .
Zr2 Zr1 O3 Zr2 40.43(10) 26_565 .
Zr2 Zr1 O3 Zr2 141.8(2) 20_656 .
Zr2 Zr1 O3 Zr2 101.38(10) 3_655 .
O3 Zr1 O3 Zr2 -70.91(10) 3_655 20_656
O1 Zr1 O3 Zr2 71.96(11) 22_565 20_656
O1 Zr1 O3 Zr2 -157.88(9) 21_655 20_656
O1 Zr1 O3 Zr2 16.1(2) 3_655 20_656
O1 Zr1 O3 Zr2 146.23(12) . 20_656
O4 Zr1 O3 Zr2 -139.32(13) . 20_656
O4 Zr1 O3 Zr2 -2.50(10) 3_655 20_656
Zr2 Zr1 O3 Zr2 -101.38(10) 26_565 20_656
Zr2 Zr1 O3 Zr2 -141.8(2) . 20_656
Zr2 Zr1 O3 Zr2 -40.43(10) 3_655 20_656
O3 Zr2 O3 Zr1 -69.94(11) 26_565 .
O5 Zr2 O3 Zr1 35.3(3) . .
O5 Zr2 O3 Zr1 144.86(12) 16_554 .
O4 Zr2 O3 Zr1 -140.11(14) 20_656 .
O4 Zr2 O3 Zr1 -2.56(10) . .
O2 Zr2 O3 Zr1 73.99(13) . .
O2 Zr2 O3 Zr1 -144.86(16) 16_554 .
Zr1 Zr2 O3 Zr1 -100.30(10) 26_565 .
Zr2 Zr2 O3 Zr1 -141.2(2) 20_656 .
Zr2 Zr2 O3 Zr1 -40.08(10) 26_565 .
O3 Zr2 O3 Zr2 71.27(10) 26_565 20_656
O5 Zr2 O3 Zr2 176.6(2) . 20_656
O5 Zr2 O3 Zr2 -73.92(13) 16_554 20_656
O4 Zr2 O3 Zr2 1.11(12) 20_656 20_656
O4 Zr2 O3 Zr2 138.65(13) . 20_656
O2 Zr2 O3 Zr2 -144.80(15) . 20_656
O2 Zr2 O3 Zr2 -3.6(3) 16_554 20_656
Zr1 Zr2 O3 Zr2 40.91(11) 26_565 20_656
Zr1 Zr2 O3 Zr2 141.2(2) . 20_656
Zr2 Zr2 O3 Zr2 101.13(11) 26_565 20_656
O3 Zr2 O4 Zr2 -101.39(11) . 26_565
O3 Zr2 O4 Zr2 -0.94(10) 26_565 26_565
O5 Zr2 O4 Zr2 100.27(14) . 26_565
O5 Zr2 O4 Zr2 -176.1(2) 16_554 26_565
O4 Zr2 O4 Zr2 -51.81(7) 20_656 26_565
O2 Zr2 O4 Zr2 176.11(14) . 26_565
O2 Zr2 O4 Zr2 48.34(16) 16_554 26_565
Zr1 Zr2 O4 Zr2 -21.02(10) 26_565 26_565
Zr1 Zr2 O4 Zr2 -103.49(12) . 26_565
Zr2 Zr2 O4 Zr2 -81.05(9) 20_656 26_565
O3 Zr2 O4 Zr1 2.10(8) . .
O3 Zr2 O4 Zr1 102.55(10) 26_565 .
O5 Zr2 O4 Zr1 -156.24(12) . .
O5 Zr2 O4 Zr1 -72.6(3) 16_554 .
O4 Zr2 O4 Zr1 51.67(6) 20_656 .
O2 Zr2 O4 Zr1 -80.40(11) . .
O2 Zr2 O4 Zr1 151.82(9) 16_554 .
Zr1 Zr2 O4 Zr1 82.47(6) 26_565 .
Zr2 Zr2 O4 Zr1 22.43(6) 20_656 .
Zr2 Zr2 O4 Zr1 103.49(12) 26_565 .
O3 Zr1 O4 Zr2 -104.14(9) 3_655 .
O3 Zr1 O4 Zr2 -2.12(8) . .
O1 Zr1 O4 Zr2 52.54(15) 22_565 .
O1 Zr1 O4 Zr2 166.36(9) 21_655 .
O1 Zr1 O4 Zr2 -158.80(8) 3_655 .
O1 Zr1 O4 Zr2 87.38(7) . .
O4 Zr1 O4 Zr2 -53.13(6) 3_655 .
Zr2 Zr1 O4 Zr2 -106.26(12) 26_565 .
Zr2 Zr1 O4 Zr2 -22.62(6) 20_656 .
Zr2 Zr1 O4 Zr2 -83.64(6) 3_655 .
O3 Zr1 O4 Zr2 2.12(8) 3_655 26_565
O3 Zr1 O4 Zr2 104.14(9) . 26_565
O1 Zr1 O4 Zr2 158.80(8) 22_565 26_565
O1 Zr1 O4 Zr2 -87.38(7) 21_655 26_565
O1 Zr1 O4 Zr2 -52.54(15) 3_655 26_565
O1 Zr1 O4 Zr2 -166.36(9) . 26_565
O4 Zr1 O4 Zr2 53.13(6) 3_655 26_565
Zr2 Zr1 O4 Zr2 83.64(6) 20_656 26_565
Zr2 Zr1 O4 Zr2 106.26(12) . 26_565
Zr2 Zr1 O4 Zr2 22.62(6) 3_655 26_565
Zr1 O1 C1 O2 4.6(7) . .
Zr1 O1 C1 C2 -175.3(3) . .
Zr2 O2 C1 O1 5.8(8) . .
Zr2 O2 C1 C2 -174.3(3) . .
O1 C1 C2 C7 165.5(5) . .
O2 C1 C2 C7 -14.4(7) . .
O1 C1 C2 C3 -10.9(7) . .
O2 C1 C2 C3 169.2(4) . .
C7 C2 C3 C4 4.9(8) . .
C1 C2 C3 C4 -178.7(4) . .
C2 C3 C4 C5 -6.0(8) . .
C3 C4 C5 C6 3.7(8) . .
C3 C4 C5 C8 -176.9(5) . .
C4 C5 C6 C7 -0.5(9) . .
C8 C5 C6 C7 -179.9(5) . .
C3 C2 C7 C6 -1.7(8) . .
C1 C2 C7 C6 -178.1(5) . .
C5 C6 C7 C2 -0.5(9) . .
C8 N1 C8 C9 -0.8(5) 5_565 .
C8 N1 C8 C5 176.2(6) 5_565 .
C4 C5 C8 N1 -29.6(8) . .
C6 C5 C8 N1 149.8(5) . .
C4 C5 C8 C9 147.6(6) . .
C6 C5 C8 C9 -33.0(9) . .
N1 C8 C9 C10 1.5(10) . .
C5 C8 C9 C10 -175.4(5) . .
C8 C9 C10 C9 -0.7(5) . 5_565
C8 C9 C10 C11 179.3(5) . .
C9 C10 C11 C12 9.3(6) 5_565 5_565
C9 C10 C11 C12 -170.7(6) . 5_565
C9 C10 C11 C12 -170.7(6) 5_565 .
C9 C10 C11 C12 9.3(6) . .
C12 C11 C12 C12 0.000(3) 5_565 21
C10 C11 C12 C12 180.000(3) . 21

loop_
_platon_squeeze_void_nr
_platon_squeeze_void_average_x
_platon_squeeze_void_average_y
_platon_squeeze_void_average_z
_platon_squeeze_void_volume
_platon_squeeze_void_count_electrons
_platon_squeeze_void_content
1 -0.026 0.145 -0.004 22558 4954 ' '
